data_7102608
loop_
_publ_author_name
'K\"ohler, Thomas'
'Hodgson, Michael C'
'Seidel, Daniel'
'Veauthier, Jacqueline M'
'Meyer, Sylvie'
'Lynch, Vincent'
'Boyd, Peter D W'
'Brothers, Penelope J'
'Sessler, Jonathan L'

_publ_section_title
;
 Octaethylporphyrin and expanded porphyrin complexes containing
 coordinated BF2 groups.
;
_journal_issue 9
_journal_name_full 'Chemical communications (Cambridge, England)'
_journal_page_first 1060
_journal_page_last 1061
_journal_paper_doi 10.1039/b400596a
_journal_year 2004
_chemical_formula_sum 'C42 H60 B3 F6 N5 O'
_chemical_formula_weight 797.38
_chemical_name_systematic
;
?
;
_space_group_IT_number 1
_symmetry_cell_setting triclinic
_symmetry_space_group_name_Hall 'P 1'
_symmetry_space_group_name_H-M 'P 1'
_atom_sites_solution_hydrogens geom
_atom_sites_solution_primary direct
_atom_sites_solution_secondary difmap
_audit_creation_method SHELXL-97
_cell_angle_alpha 88.661(2)
_cell_angle_beta 84.853(2)
_cell_angle_gamma 79.504(2)
_cell_formula_units_Z 2
_cell_length_a 10.2302(3)
_cell_length_b 13.7883(5)
_cell_length_c 15.1221(6)
_cell_measurement_temperature 153(2)
_cell_volume 2088.88(13)
_computing_cell_refinement 'Collect software, Nonius B.V. 1998'
_computing_data_collection 'Collect software, Nonius B.V. 1998'
_computing_data_reduction
;
DENZO and Scalepack (Otwinoski and Minor, 1997)
;
_computing_molecular_graphics 'XP SHELXTL/PC, Siemens Analytical'
_computing_structure_refinement 'XL SHELXTL/PC, Siemens Analytical'
_computing_structure_solution
;

SIR97 - Altomare A., Burla M.C., Camalli M., Cascarano G.L., Giacovazzo C.,
Guagliardi A., Moliterni A.G.G., Polidori G.,Spagna R.
;
_diffrn_ambient_temperature 153(2)
_diffrn_measured_fraction_theta_full 0.995
_diffrn_measured_fraction_theta_max 0.995
_diffrn_measurement_device_type 'Nonius Kappa CCD'
_diffrn_measurement_method \w-scans
_diffrn_radiation_monochromator graphite
_diffrn_radiation_source 'fine-focus sealed tube'
_diffrn_radiation_type MoK\a
_diffrn_radiation_wavelength 0.71073
_diffrn_reflns_av_R_equivalents 0.0000
_diffrn_reflns_av_sigmaI/netI 0.1582
_diffrn_reflns_limit_h_max 10
_diffrn_reflns_limit_h_min -10
_diffrn_reflns_limit_k_max 14
_diffrn_reflns_limit_k_min -14
_diffrn_reflns_limit_l_max 16
_diffrn_reflns_limit_l_min -15
_diffrn_reflns_number 9847
_diffrn_reflns_theta_full 22.43
_diffrn_reflns_theta_max 22.43
_diffrn_reflns_theta_min 2.98
_exptl_absorpt_coefficient_mu 0.094
_exptl_absorpt_correction_type none
_exptl_crystal_colour 'black or dark red'
_exptl_crystal_density_diffrn 1.268
_exptl_crystal_density_method 'not measured'
_exptl_crystal_description needles
_exptl_crystal_F_000 848
_exptl_crystal_size_max 0.50
_exptl_crystal_size_mid 0.11
_exptl_crystal_size_min 0.09
_refine_diff_density_max 0.367
_refine_diff_density_min -0.280
_refine_diff_density_rms 0.058
_refine_ls_abs_structure_details 'Flack H D (1983), Acta Cryst. A39, 876-881'
_refine_ls_abs_structure_Flack -0.5(9)
_refine_ls_extinction_coef 0.0045(7)
_refine_ls_extinction_expression Fc^*^=kFc[1+0.001xFc^2^\l^3^/sin(2\q)]^-1/4^
_refine_ls_extinction_method SHELXL
_refine_ls_goodness_of_fit_ref 1.150
_refine_ls_hydrogen_treatment mixed
_refine_ls_matrix_type fullcycle
_refine_ls_number_parameters 1037
_refine_ls_number_reflns 9847
_refine_ls_number_restraints 46
_refine_ls_restrained_S_all 1.167
_refine_ls_R_factor_all 0.1522
_refine_ls_R_factor_gt 0.0708
_refine_ls_shift/su_max 0.062
_refine_ls_shift/su_mean 0.007
_refine_ls_structure_factor_coef Fsqd
_refine_ls_weighting_details 'calc w=1/[\s^2^(Fo^2^)+(0.0200P)^2^+0.0000P] where P=(Fo^2^+2Fc^2^)/3'
_refine_ls_weighting_scheme calc
_refine_ls_wR_factor_gt 0.1162
_refine_ls_wR_factor_ref 0.1393
_reflns_number_gt 5750
_reflns_number_total 9847
_reflns_threshold_expression >2sigma(I)
_cod_data_source_file b400596a.txt
_cod_data_source_block oepbf
_cod_depositor_comments
;
The following automatic conversions were performed:
'_symmetry_cell_setting' value 'Triclinic' changed to 'triclinic'
according to '/home/saulius/struct/CIF-dictionaries/cif_core.dic'
dictionary named 'cif_core.dic' version 2.4.1 from 2010-06-29.

Automatic conversion script
Id: cif_fix_enum 1527 2010-12-29 10:47:43Z saulius 
;
_cod_original_sg_symbol_H-M P1
_cod_database_code 7102608

loop_
_symmetry_equiv_pos_as_xyz
'x, y, z'

loop_
_atom_site_label
_atom_site_type_symbol
_atom_site_fract_x
_atom_site_fract_y
_atom_site_fract_z
_atom_site_U_iso_or_equiv
_atom_site_adp_type
_atom_site_occupancy
_atom_site_symmetry_multiplicity
_atom_site_calc_flag
_atom_site_refinement_flags
N1 N 0.2816(6) 0.2654(5) 0.6006(3) 0.0304(15) Uani 1 1 d .
N2 N 0.1752(5) 0.3518(4) 0.7346(3) 0.0281(15) Uani 1 1 d .
N3 N 0.3966(6) 0.1929(4) 0.8667(3) 0.0255(14) Uani 1 1 d .
N4 N 0.5051(6) 0.1045(4) 0.7335(3) 0.0321(16) Uani 1 1 d .
C1 C 0.3780(8) 0.2054(5) 0.5483(4) 0.0291(19) Uani 1 1 d .
C2 C 0.3757(8) 0.2426(6) 0.4575(4) 0.037(2) Uani 1 1 d .
C3 C 0.2830(7) 0.3279(6) 0.4588(4) 0.031(2) Uani 1 1 d .
C4 C 0.2262(7) 0.3436(6) 0.5499(4) 0.0300(19) Uani 1 1 d .
C5 C 0.1422(7) 0.4237(5) 0.5911(4) 0.033(2) Uani 1 1 d .
H5 H 0.0964 0.4748 0.5550 0.040 Uiso 1 1 d R
C6 C 0.1228(7) 0.4309(6) 0.6841(5) 0.033(2) Uani 1 1 d .
C7 C 0.0671(7) 0.5118(5) 0.7391(4) 0.0316(19) Uani 1 1 d .
C8 C 0.0867(7) 0.4842(5) 0.8251(4) 0.0306(19) Uani 1 1 d .
C9 C 0.1580(7) 0.3819(6) 0.8224(4) 0.0315(19) Uani 1 1 d .
C10 C 0.2092(7) 0.3376(5) 0.8998(4) 0.0323(19) Uani 1 1 d .
H10 H 0.1648 0.3707 0.9524 0.039 Uiso 1 1 d R
C11 C 0.3091(7) 0.2564(6) 0.9215(4) 0.0314(19) Uani 1 1 d .
C12 C 0.3436(7) 0.2324(6) 1.0127(4) 0.034(2) Uani 1 1 d .
C13 C 0.4457(8) 0.1528(6) 1.0094(4) 0.036(2) Uani 1 1 d .
C14 C 0.4772(7) 0.1276(5) 0.9175(4) 0.0304(19) Uani 1 1 d .
C15 C 0.5697(7) 0.0507(5) 0.8764(4) 0.037(2) Uani 1 1 d .
H15 H 0.6276 0.0066 0.9120 0.045 Uiso 1 1 d R
C16 C 0.5832(8) 0.0380(6) 0.7842(5) 0.040(2) Uani 1 1 d .
C17 C 0.6648(7) -0.0346(6) 0.7266(5) 0.041(2) Uani 1 1 d .
C18 C 0.6342(8) -0.0112(6) 0.6422(5) 0.044(2) Uani 1 1 d .
C19 C 0.5335(8) 0.0761(6) 0.6445(4) 0.038(2) Uani 1 1 d .
C20 C 0.4754(8) 0.1244(6) 0.5707(4) 0.040(2) Uani 1 1 d .
H20 H 0.5196 0.0929 0.5174 0.049 Uiso 1 1 d R
C21 C 0.4617(8) 0.1979(5) 0.3787(4) 0.044(2) Uani 1 1 d .
H21A H 0.5520 0.1788 0.3938 0.053 Uiso 1 1 d R
H21B H 0.4602 0.2466 0.3322 0.053 Uiso 1 1 d R
C22 C 0.4153(9) 0.1090(6) 0.3442(4) 0.064(3) Uani 1 1 d .
H22A H 0.4713 0.0817 0.2931 0.096 Uiso 1 1 d R
H22B H 0.4179 0.0603 0.3907 0.096 Uiso 1 1 d R
H22C H 0.3253 0.1286 0.3287 0.096 Uiso 1 1 d R
C23 C 0.2389(7) 0.3937(6) 0.3840(4) 0.040(2) Uani 1 1 d .
H23A H 0.3136 0.3972 0.3415 0.048 Uiso 1 1 d R
H23B H 0.2073 0.4581 0.4086 0.048 Uiso 1 1 d R
C24 C 0.1257(7) 0.3603(6) 0.3400(4) 0.055(3) Uani 1 1 d .
H24A H 0.0980 0.4060 0.2935 0.083 Uiso 1 1 d R
H24B H 0.1581 0.2960 0.3152 0.083 Uiso 1 1 d R
H24C H 0.0512 0.3574 0.3827 0.083 Uiso 1 1 d R
C25 C 0.0057(7) 0.6129(5) 0.7059(5) 0.045(2) Uani 1 1 d .
H25A H 0.0671 0.6334 0.6607 0.054 Uiso 1 1 d R
H25B H -0.0062 0.6589 0.7539 0.054 Uiso 1 1 d R
C26 C -0.1263(7) 0.6156(6) 0.6652(5) 0.054(2) Uani 1 1 d .
H26A H -0.1603 0.6810 0.6447 0.082 Uiso 1 1 d R
H26B H -0.1143 0.5705 0.6165 0.082 Uiso 1 1 d R
H26C H -0.1883 0.5962 0.7106 0.082 Uiso 1 1 d R
C27 C 0.0486(7) 0.5470(5) 0.9074(4) 0.042(2) Uani 1 1 d .
H27A H 0.0263 0.5068 0.9572 0.050 Uiso 1 1 d R
H27B H -0.0277 0.5971 0.8985 0.050 Uiso 1 1 d R
C28 C 0.1632(7) 0.6003(5) 0.9245(4) 0.047(2) Uani 1 1 d .
H28A H 0.1413 0.6405 0.9766 0.071 Uiso 1 1 d R
H28B H 0.2388 0.5496 0.9335 0.071 Uiso 1 1 d R
H28C H 0.1844 0.6404 0.8745 0.071 Uiso 1 1 d R
C29 C 0.2772(7) 0.2900(5) 1.0943(4) 0.038(2) Uani 1 1 d .
H29A H 0.2970 0.2500 1.1458 0.045 Uiso 1 1 d R
H29B H 0.1822 0.3028 1.0918 0.045 Uiso 1 1 d R
C30 C 0.3279(7) 0.3889(5) 1.1040(4) 0.042(2) Uani 1 1 d .
H30A H 0.2846 0.4223 1.1567 0.062 Uiso 1 1 d R
H30B H 0.4227 0.3761 1.1076 0.062 Uiso 1 1 d R
H30C H 0.3068 0.4295 1.0530 0.062 Uiso 1 1 d R
C31 C 0.5143(7) 0.1000(6) 1.0855(4) 0.039(2) Uani 1 1 d .
H31A H 0.5390 0.0307 1.0734 0.047 Uiso 1 1 d R
H31B H 0.4517 0.1081 1.1372 0.047 Uiso 1 1 d R
C32 C 0.6358(7) 0.1397(6) 1.1067(4) 0.053(2) Uani 1 1 d .
H32A H 0.6751 0.1054 1.1565 0.080 Uiso 1 1 d R
H32B H 0.6991 0.1307 1.0554 0.080 Uiso 1 1 d R
H32C H 0.6110 0.2088 1.1198 0.080 Uiso 1 1 d R
C33 C 0.7546(9) -0.1205(6) 0.7629(5) 0.063(3) Uani 1 1 d .
H33A H 0.8049 -0.0973 0.8060 0.075 Uiso 1 1 d R
H33B H 0.8160 -0.1499 0.7150 0.075 Uiso 1 1 d R
C34 C 0.6784(8) -0.2009(6) 0.8020(5) 0.067(3) Uani 1 1 d .
H34A H 0.7396 -0.2553 0.8241 0.101 Uiso 1 1 d R
H34B H 0.6178 -0.1712 0.8501 0.101 Uiso 1 1 d R
H34C H 0.6290 -0.2242 0.7584 0.101 Uiso 1 1 d R
C35 C 0.6894(9) -0.0694(7) 0.5605(5) 0.073(3) Uani 1 1 d .
H35A H 0.7773 -0.1053 0.5682 0.088 Uiso 1 1 d R
H35B H 0.6961 -0.0231 0.5127 0.088 Uiso 1 1 d R
C36 C 0.6014(10) -0.1407(7) 0.5350(6) 0.099(4) Uani 1 1 d .
H36A H 0.6382 -0.1751 0.4814 0.149 Uiso 1 1 d R
H36B H 0.5957 -0.1874 0.5827 0.149 Uiso 1 1 d R
H36C H 0.5138 -0.1045 0.5267 0.149 Uiso 1 1 d R
F1 F 0.0823(4) 0.2230(3) 0.6729(2) 0.0360(10) Uani 1 1 d .
F2 F 0.4394(4) 0.2794(3) 0.7340(2) 0.0314(10) Uani 1 1 d .
O1 O 0.2747(4) 0.1765(3) 0.7425(3) 0.0265(12) Uani 1 1 d .
B1 B 0.2056(9) 0.2483(7) 0.6920(5) 0.031(2) Uani 1 1 d .
B2 B 0.4029(9) 0.1932(7) 0.7659(5) 0.035(2) Uani 1 1 d .
N1A N 0.1880(7) -0.0037(5) 0.7408(4) 0.0550(19) Uani 1 1 d U
H1A H 0.2151 0.0549 0.7365 0.066 Uiso 1 1 d R
C1A C 0.0817(11) 0.0080(7) 0.8110(8) 0.120(4) Uani 1 1 d U
H1AA H 0.0444 -0.0511 0.8169 0.144 Uiso 1 1 d R
H1AB H 0.0118 0.0624 0.8002 0.144 Uiso 1 1 d R
C2A C 0.1470(10) 0.0262(8) 0.9022(5) 0.096(4) Uani 1 1 d U
H2AA H 0.0810 0.0328 0.9520 0.144 Uiso 1 1 d R
H2AB H 0.2167 -0.0288 0.9120 0.144 Uiso 1 1 d R
H2AC H 0.1839 0.0854 0.8953 0.144 Uiso 1 1 d R
C3A C 0.3037(12) -0.0774(8) 0.7453(9) 0.140(5) Uani 1 1 d U
H3AA H 0.3497 -0.0637 0.7948 0.168 Uiso 1 1 d R
H3AB H 0.3619 -0.0745 0.6923 0.168 Uiso 1 1 d R
C4A C 0.2722(11) -0.1835(8) 0.7566(9) 0.160(5) Uani 1 1 d U
H4AA H 0.3530 -0.2309 0.7597 0.239 Uiso 1 1 d R
H4AB H 0.2151 -0.1868 0.8101 0.239 Uiso 1 1 d R
H4AC H 0.2274 -0.1977 0.7066 0.239 Uiso 1 1 d R
C5A C 0.0919(14) -0.0064(9) 0.6585(7) 0.151(5) Uani 1 1 d U
H5AA H 0.0318 0.0551 0.6525 0.182 Uiso 1 1 d R
H5AB H 0.0436 -0.0601 0.6638 0.182 Uiso 1 1 d R
C6A C 0.2040(16) -0.0175(11) 0.5785(10) 0.212(7) Uani 1 1 d U
H6AA H 0.1698 -0.0208 0.5218 0.318 Uiso 1 1 d R
H6AB H 0.2515 0.0365 0.5785 0.318 Uiso 1 1 d R
H6AC H 0.2633 -0.0780 0.5897 0.318 Uiso 1 1 d R
B1A B 0.0832(13) -0.2329(9) 0.4883(7) 0.062(3) Uani 1 1 d .
F1A F 0.1001(5) -0.3344(4) 0.4800(3) 0.0878(17) Uani 1 1 d .
F2A F 0.0209(5) -0.2042(3) 0.5709(3) 0.0743(15) Uani 1 1 d .
F3A F 0.0208(6) -0.1862(4) 0.4230(3) 0.105(2) Uani 1 1 d .
F4A F 0.2117(6) -0.2159(5) 0.4879(4) 0.130(3) Uani 1 1 d .
N1' N 0.7897(6) 0.4023(4) 0.0763(3) 0.0314(15) Uani 1 1 d .
N2' N 0.8572(5) 0.3007(4) 0.2038(3) 0.0309(15) Uani 1 1 d .
N3' N 0.6048(6) 0.4512(4) 0.3472(3) 0.0291(15) Uani 1 1 d .
N4' N 0.5362(5) 0.5550(4) 0.2178(4) 0.0310(15) Uani 1 1 d .
C1' C 0.7087(7) 0.4715(6) 0.0272(4) 0.034(2) Uani 1 1 d .
C2' C 0.7320(7) 0.4395(6) -0.0642(4) 0.0321(19) Uani 1 1 d .
C3' C 0.8209(7) 0.3539(5) -0.0680(4) 0.033(2) Uani 1 1 d .
C4' C 0.8532(7) 0.3277(6) 0.0196(4) 0.0297(18) Uani 1 1 d .
C5' C 0.9244(7) 0.2449(6) 0.0562(4) 0.034(2) Uani 1 1 d .
H5' H 0.9803 0.1982 0.0167 0.040 Uiso 1 1 d R
C6' C 0.9210(8) 0.2257(6) 0.1481(5) 0.038(2) Uani 1 1 d .
C7' C 0.9565(7) 0.1362(6) 0.1975(5) 0.041(2) Uani 1 1 d .
C8' C 0.9134(8) 0.1588(7) 0.2855(5) 0.053(2) Uani 1 1 d .
C9' C 0.8453(7) 0.2628(6) 0.2904(5) 0.036(2) Uani 1 1 d .
C10' C 0.7716(7) 0.3008(6) 0.3695(4) 0.038(2) Uani 1 1 d .
H10' H 0.7973 0.2581 0.4184 0.045 Uiso 1 1 d R
C11' C 0.6748(7) 0.3792(6) 0.3952(4) 0.0318(19) Uani 1 1 d .
C12' C 0.6178(7) 0.3948(6) 0.4884(4) 0.034(2) Uani 1 1 d .
C13' C 0.5211(7) 0.4765(6) 0.4904(4) 0.0299(19) Uani 1 1 d .
C14' C 0.5143(8) 0.5120(6) 0.4000(4) 0.034(2) Uani 1 1 d .
C15' C 0.4322(7) 0.5937(6) 0.3632(5) 0.039(2) Uani 1 1 d .
H15' H 0.3631 0.6341 0.4002 0.047 Uiso 1 1 d R
C16' C 0.4458(7) 0.6163(5) 0.2740(4) 0.0291(18) Uani 1 1 d .
C17' C 0.3826(7) 0.6978(6) 0.2224(5) 0.035(2) Uani 1 1 d .
C18' C 0.4337(8) 0.6827(6) 0.1356(5) 0.037(2) Uani 1 1 d .
C19' C 0.5344(8) 0.5933(6) 0.1331(5) 0.037(2) Uani 1 1 d .
C20' C 0.6100(7) 0.5535(5) 0.0564(4) 0.035(2) Uani 1 1 d .
H20' H 0.5874 0.5960 0.0068 0.042 Uiso 1 1 d R
C21' C 0.6629(7) 0.4931(6) -0.1410(4) 0.043(2) Uani 1 1 d .
H21C H 0.7148 0.4731 -0.1958 0.052 Uiso 1 1 d R
H21D H 0.6589 0.5626 -0.1337 0.052 Uiso 1 1 d R
C22' C 0.5238(8) 0.4729(7) -0.1471(5) 0.068(3) Uani 1 1 d .
H22D H 0.4809 0.5077 -0.1955 0.102 Uiso 1 1 d R
H22E H 0.5291 0.4032 -0.1545 0.102 Uiso 1 1 d R
H22F H 0.4729 0.4932 -0.0921 0.102 Uiso 1 1 d R
C23' C 0.8703(7) 0.2906(5) -0.1477(4) 0.040(2) Uani 1 1 d .
H23C H 0.9572 0.2534 -0.1392 0.048 Uiso 1 1 d R
H23D H 0.8784 0.3318 -0.1992 0.048 Uiso 1 1 d R
C24' C 0.7766(8) 0.2196(6) -0.1655(4) 0.056(2) Uani 1 1 d .
H24D H 0.8112 0.1802 -0.2167 0.084 Uiso 1 1 d R
H24E H 0.7696 0.1775 -0.1145 0.084 Uiso 1 1 d R
H24F H 0.6900 0.2566 -0.1751 0.084 Uiso 1 1 d R
C25' C 1.0250(8) 0.0393(6) 0.1570(5) 0.049(2) Uani 1 1 d .
H25C H 0.9856 0.0295 0.1034 0.059 Uiso 1 1 d R
H25D H 1.0111 -0.0130 0.1978 0.059 Uiso 1 1 d R
C26' C 1.1761(8) 0.0344(6) 0.1384(5) 0.065(3) Uani 1 1 d .
H26D H 1.2176 -0.0279 0.1129 0.098 Uiso 1 1 d R
H26E H 1.1894 0.0865 0.0972 0.098 Uiso 1 1 d R
H26F H 1.2151 0.0436 0.1923 0.098 Uiso 1 1 d R
C27' C 0.9294(13) 0.0881(7) 0.3630(6) 0.102(5) Uani 1 1 d D
H27E H 1.0107 0.0414 0.3512 0.122 Uiso 0.42 1 d PR
H27F H 0.9377 0.1238 0.4153 0.122 Uiso 0.42 1 d PR
H27C H 0.9540 0.0235 0.3375 0.122 Uiso 0.58 1 d PR
H27D H 0.8420 0.0913 0.3930 0.122 Uiso 0.58 1 d PR
C28' C 1.0128(15) 0.0880(13) 0.4250(9) 0.086(6) Uani 0.58 1 d PD
H28D H 1.0061 0.0354 0.4668 0.129 Uiso 0.58 1 d PR
H28E H 1.1029 0.0810 0.3985 0.129 Uiso 0.58 1 d PR
H28F H 0.9887 0.1501 0.4550 0.129 Uiso 0.58 1 d PR
C28A C 0.842(2) 0.031(2) 0.3779(16) 0.115(12) Uani 0.42 1 d PD
H28G H 0.8587 -0.0125 0.4274 0.172 Uiso 0.42 1 d PR
H28H H 0.7606 0.0775 0.3913 0.172 Uiso 0.42 1 d PR
H28I H 0.8344 -0.0059 0.3264 0.172 Uiso 0.42 1 d PR
C29' C 0.6664(7) 0.3307(6) 0.5649(4) 0.044(2) Uani 1 1 d .
H29C H 0.6787 0.2628 0.5478 0.052 Uiso 1 1 d R
H29D H 0.5970 0.3416 0.6126 0.052 Uiso 1 1 d R
C30' C 0.7958(8) 0.3527(6) 0.5975(5) 0.061(3) Uani 1 1 d .
H30D H 0.8196 0.3102 0.6469 0.091 Uiso 1 1 d R
H30E H 0.8658 0.3407 0.5502 0.091 Uiso 1 1 d R
H30F H 0.7833 0.4202 0.6156 0.091 Uiso 1 1 d R
C31' C 0.4356(8) 0.5258(6) 0.5697(4) 0.048(2) Uani 1 1 d .
H31C H 0.4228 0.4765 0.6139 0.058 Uiso 1 1 d R
H31D H 0.3498 0.5561 0.5520 0.058 Uiso 1 1 d R
C32' C 0.5015(9) 0.6016(7) 0.6102(5) 0.078(3) Uani 1 1 d .
H32D H 0.4468 0.6319 0.6606 0.117 Uiso 1 1 d R
H32E H 0.5869 0.5708 0.6283 0.117 Uiso 1 1 d R
H32F H 0.5133 0.6510 0.5659 0.117 Uiso 1 1 d R
C33' C 0.2836(7) 0.7829(5) 0.2601(5) 0.045(2) Uani 1 1 d .
H33C H 0.2230 0.7597 0.3042 0.054 Uiso 1 1 d R
H33D H 0.2329 0.8146 0.2137 0.054 Uiso 1 1 d R
C34' C 0.3526(8) 0.8591(6) 0.3014(5) 0.060(2) Uani 1 1 d .
H34D H 0.2871 0.9134 0.3250 0.091 Uiso 1 1 d R
H34E H 0.4022 0.8276 0.3484 0.091 Uiso 1 1 d R
H34F H 0.4122 0.8831 0.2571 0.091 Uiso 1 1 d R
C35' C 0.3956(8) 0.7451(6) 0.0568(5) 0.051(2) Uani 1 1 d .
H35C H 0.3024 0.7735 0.0645 0.061 Uiso 1 1 d R
H35D H 0.4099 0.7043 0.0050 0.061 Uiso 1 1 d R
C36' C 0.4774(8) 0.8237(6) 0.0415(5) 0.065(3) Uani 1 1 d .
H36D H 0.4506 0.8618 -0.0099 0.098 Uiso 1 1 d R
H36E H 0.4619 0.8655 0.0926 0.098 Uiso 1 1 d R
H36F H 0.5705 0.7956 0.0326 0.098 Uiso 1 1 d R
F1' F 0.9723(4) 0.4299(3) 0.1531(2) 0.0353(10) Uani 1 1 d .
F2' F 0.5957(4) 0.3797(3) 0.2083(2) 0.0351(10) Uani 1 1 d .
O1' O 0.7630(4) 0.4763(3) 0.2260(2) 0.0272(12) Uani 1 1 d .
B1' B 0.8424(9) 0.4072(7) 0.1697(5) 0.033(2) Uani 1 1 d .
B2' B 0.6263(9) 0.4636(6) 0.2474(5) 0.032(2) Uani 1 1 d .
N1B N 0.8477(6) 0.6507(5) 0.2671(3) 0.0411(17) Uani 1 1 d .
H1B H 0.8357 0.5919 0.2482 0.049 Uiso 1 1 d R
C1B C 0.9958(8) 0.6461(6) 0.2610(5) 0.056(2) Uani 1 1 d .
H1BA H 1.0363 0.5901 0.2942 0.067 Uiso 1 1 d R
H1BB H 1.0130 0.7046 0.2875 0.067 Uiso 1 1 d R
C2B C 1.0603(9) 0.6399(6) 0.1670(4) 0.064(3) Uani 1 1 d .
H2BA H 1.1548 0.6380 0.1656 0.096 Uiso 1 1 d R
H2BB H 1.0440 0.5810 0.1408 0.096 Uiso 1 1 d R
H2BC H 1.0206 0.6964 0.1341 0.096 Uiso 1 1 d R
C3B C 0.7872(8) 0.6588(7) 0.3633(4) 0.060(3) Uani 1 1 d .
H3BA H 0.6921 0.6637 0.3652 0.072 Uiso 1 1 d R
H3BB H 0.8051 0.7180 0.3881 0.072 Uiso 1 1 d R
C4B C 0.8427(8) 0.5735(6) 0.4191(5) 0.064(3) Uani 1 1 d .
H4BA H 0.8037 0.5812 0.4793 0.096 Uiso 1 1 d R
H4BB H 0.8236 0.5143 0.3950 0.096 Uiso 1 1 d R
H4BC H 0.9376 0.5691 0.4180 0.096 Uiso 1 1 d R
C5B C 0.7725(9) 0.7251(5) 0.2092(5) 0.061(3) Uani 1 1 d .
H5BA H 0.6802 0.7189 0.2166 0.073 Uiso 1 1 d R
H5BB H 0.8039 0.7120 0.1481 0.073 Uiso 1 1 d R
C6B C 0.7803(8) 0.8290(6) 0.2298(6) 0.076(3) Uani 1 1 d .
H6BA H 0.7290 0.8743 0.1914 0.114 Uiso 1 1 d R
H6BB H 0.7474 0.8430 0.2905 0.114 Uiso 1 1 d R
H6BC H 0.8723 0.8360 0.2213 0.114 Uiso 1 1 d R
B1B B 0.9222(12) 0.8461(10) -0.0184(7) 0.063(3) Uani 1 1 d .
F1B F 0.9840(5) 0.8177(4) -0.1007(3) 0.0806(16) Uani 1 1 d .
F2B F 1.0141(5) 0.8474(3) 0.0403(3) 0.0786(16) Uani 1 1 d .
F3B F 0.8508(6) 0.9410(4) -0.0274(3) 0.0997(19) Uani 1 1 d .
F4B F 0.8381(6) 0.7831(5) 0.0071(3) 0.121(2) Uani 1 1 d .

loop_
_atom_site_aniso_label
_atom_site_aniso_U_11
_atom_site_aniso_U_22
_atom_site_aniso_U_33
_atom_site_aniso_U_23
_atom_site_aniso_U_13
_atom_site_aniso_U_12
N1 0.033(4) 0.038(4) 0.021(3) -0.011(3) 0.001(3) -0.008(3)
N2 0.030(4) 0.026(4) 0.028(4) -0.002(3) -0.002(3) -0.004(3)
N3 0.030(4) 0.023(4) 0.023(4) -0.001(3) 0.002(3) -0.004(3)
N4 0.047(4) 0.022(4) 0.026(4) -0.006(3) -0.005(3) -0.003(3)
C1 0.044(6) 0.027(5) 0.020(4) 0.000(4) -0.008(4) -0.014(5)
C2 0.045(6) 0.041(6) 0.028(5) 0.005(4) -0.010(4) -0.017(5)
C3 0.045(5) 0.039(6) 0.010(4) -0.001(4) -0.004(4) -0.009(5)
C4 0.033(5) 0.028(5) 0.032(5) 0.004(4) -0.014(4) -0.006(4)
C5 0.034(5) 0.029(5) 0.039(5) -0.002(4) -0.014(4) -0.002(4)
C6 0.039(5) 0.031(5) 0.031(5) -0.010(4) -0.008(4) -0.011(4)
C7 0.038(5) 0.022(5) 0.035(5) -0.008(4) -0.003(4) -0.006(4)
C8 0.035(5) 0.026(5) 0.028(5) -0.005(4) -0.001(4) 0.002(4)
C9 0.035(5) 0.035(5) 0.024(5) -0.004(4) -0.004(4) -0.005(4)
C10 0.024(5) 0.043(6) 0.030(5) -0.015(4) 0.004(4) -0.005(4)
C11 0.035(5) 0.038(5) 0.020(4) -0.005(4) 0.003(4) -0.004(5)
C12 0.036(5) 0.048(6) 0.018(4) 0.000(4) -0.004(4) -0.008(5)
C13 0.044(6) 0.036(6) 0.030(5) -0.001(4) -0.008(4) -0.014(5)
C14 0.032(5) 0.024(5) 0.034(5) -0.012(4) 0.007(4) -0.006(4)
C15 0.058(6) 0.030(5) 0.028(5) -0.001(4) -0.004(4) -0.017(5)
C16 0.042(5) 0.036(6) 0.042(5) 0.004(5) -0.001(4) -0.010(5)
C17 0.039(5) 0.027(5) 0.049(6) -0.007(4) 0.001(4) 0.009(4)
C18 0.066(6) 0.027(5) 0.034(5) 0.001(4) 0.005(4) -0.001(5)
C19 0.048(6) 0.039(6) 0.029(5) 0.001(4) -0.007(4) -0.012(5)
C20 0.056(6) 0.044(6) 0.022(4) -0.005(4) 0.005(4) -0.016(5)
C21 0.061(6) 0.038(6) 0.031(5) 0.005(4) -0.001(4) -0.004(5)
C22 0.107(8) 0.056(7) 0.034(5) -0.003(5) -0.003(5) -0.027(6)
C23 0.040(5) 0.049(6) 0.030(4) -0.006(4) 0.002(4) -0.008(4)
C24 0.064(6) 0.074(7) 0.037(5) 0.009(5) -0.012(4) -0.034(6)
C25 0.047(6) 0.035(6) 0.050(5) -0.004(4) -0.013(4) 0.003(5)
C26 0.057(6) 0.055(6) 0.046(5) -0.001(4) -0.014(4) 0.011(5)
C27 0.051(6) 0.033(5) 0.036(5) -0.020(4) -0.006(4) 0.010(5)
C28 0.060(6) 0.036(5) 0.044(5) -0.011(4) -0.007(4) -0.001(5)
C29 0.051(5) 0.042(5) 0.020(4) -0.016(4) 0.001(4) -0.007(4)
C30 0.048(5) 0.045(6) 0.035(4) -0.018(4) -0.006(4) -0.015(4)
C31 0.034(5) 0.042(5) 0.040(5) -0.002(4) -0.001(4) -0.006(4)
C32 0.057(6) 0.062(6) 0.044(5) 0.005(4) -0.019(4) -0.017(5)
C33 0.080(7) 0.047(6) 0.050(5) -0.006(5) 0.002(5) 0.015(6)
C34 0.068(7) 0.038(6) 0.081(6) 0.013(5) 0.024(5) 0.012(5)
C35 0.074(7) 0.072(8) 0.049(6) 0.004(5) 0.015(5) 0.040(6)
C36 0.139(11) 0.071(8) 0.076(7) -0.051(6) 0.007(7) 0.007(8)
F1 0.042(3) 0.036(3) 0.030(2) -0.0073(19) -0.0041(18) -0.006(2)
F2 0.035(3) 0.031(3) 0.028(2) -0.0042(19) 0.0006(17) -0.006(2)
O1 0.034(3) 0.024(3) 0.021(2) 0.000(2) -0.003(2) -0.005(3)
B1 0.030(6) 0.038(6) 0.025(5) -0.005(4) 0.006(4) -0.008(5)
B2 0.040(7) 0.031(6) 0.031(5) 0.001(5) 0.010(4) -0.001(5)
N1A 0.070(5) 0.046(5) 0.053(4) -0.010(4) 0.005(4) -0.026(4)
C1A 0.123(10) 0.058(8) 0.170(10) 0.008(7) 0.066(9) -0.031(7)
C2A 0.140(9) 0.104(8) 0.052(6) 0.021(6) -0.005(6) -0.050(7)
C3A 0.104(10) 0.054(8) 0.252(13) -0.003(8) 0.059(9) -0.024(8)
C4A 0.129(10) 0.045(7) 0.293(14) 0.023(8) 0.072(9) -0.030(7)
C5A 0.270(14) 0.130(10) 0.083(8) -0.015(7) 0.012(9) -0.124(11)
C6A 0.294(16) 0.188(14) 0.189(13) -0.054(11) 0.017(12) -0.146(13)
B1A 0.087(10) 0.067(10) 0.044(7) -0.013(6) 0.003(7) -0.047(8)
F1A 0.111(5) 0.071(4) 0.080(4) -0.033(3) -0.013(3) -0.006(4)
F2A 0.104(4) 0.055(3) 0.056(3) -0.014(3) 0.025(3) -0.009(3)
F3A 0.145(6) 0.090(5) 0.059(3) -0.004(3) -0.010(3) 0.031(4)
F4A 0.113(6) 0.175(7) 0.115(5) -0.047(5) 0.028(4) -0.075(5)
N1' 0.034(4) 0.032(4) 0.027(3) -0.003(3) -0.001(3) -0.003(3)
N2' 0.039(4) 0.033(4) 0.022(4) -0.010(3) -0.007(3) -0.008(3)
N3' 0.027(4) 0.033(4) 0.025(4) -0.008(3) 0.003(3) 0.001(3)
N4' 0.027(4) 0.032(4) 0.031(4) -0.003(3) -0.003(3) 0.001(3)
C1' 0.037(5) 0.043(6) 0.019(4) -0.005(4) -0.002(4) 0.000(5)
C2' 0.039(5) 0.034(5) 0.024(4) -0.010(4) -0.001(4) -0.007(4)
C3' 0.050(6) 0.028(5) 0.025(4) -0.011(4) -0.008(4) -0.010(5)
C4' 0.028(5) 0.030(5) 0.032(5) 0.000(4) -0.006(4) -0.005(4)
C5' 0.031(5) 0.042(6) 0.026(5) -0.016(4) 0.004(4) -0.004(4)
C6' 0.046(6) 0.029(5) 0.040(5) -0.008(4) -0.006(4) -0.009(5)
C7' 0.038(5) 0.027(5) 0.059(6) -0.005(5) -0.010(4) -0.004(4)
C8' 0.057(6) 0.052(7) 0.048(6) -0.009(5) -0.005(5) -0.001(5)
C9' 0.041(5) 0.024(5) 0.042(5) -0.005(4) -0.012(4) 0.001(4)
C10' 0.046(6) 0.043(6) 0.028(5) 0.010(4) -0.010(4) -0.016(5)
C11' 0.036(5) 0.026(5) 0.033(5) -0.015(4) -0.008(4) 0.000(4)
C12' 0.035(5) 0.038(6) 0.032(5) 0.004(4) -0.001(4) -0.015(5)
C13' 0.019(5) 0.049(6) 0.026(5) -0.006(4) 0.007(3) -0.021(4)
C14' 0.035(5) 0.042(6) 0.028(5) -0.003(4) -0.001(4) -0.010(5)
C15' 0.031(5) 0.048(6) 0.039(5) -0.019(4) 0.009(4) -0.009(5)
C16' 0.027(5) 0.034(5) 0.025(5) -0.006(4) -0.004(4) 0.001(4)
C17' 0.025(5) 0.039(6) 0.039(5) -0.007(4) -0.007(4) 0.004(4)
C18' 0.042(5) 0.026(5) 0.042(5) 0.006(4) -0.013(4) 0.000(4)
C19' 0.051(6) 0.034(5) 0.030(5) -0.006(4) -0.009(4) -0.010(5)
C20' 0.045(6) 0.028(5) 0.035(5) 0.002(4) -0.011(4) -0.011(5)
C21' 0.050(6) 0.042(6) 0.035(4) -0.006(4) -0.008(4) 0.001(5)
C22' 0.051(7) 0.089(8) 0.063(6) -0.017(5) -0.024(5) 0.002(6)
C23' 0.052(6) 0.037(5) 0.036(4) -0.007(4) -0.006(4) -0.016(5)
C24' 0.056(6) 0.065(7) 0.047(5) -0.024(4) 0.014(4) -0.018(5)
C25' 0.067(7) 0.033(6) 0.041(5) -0.004(4) -0.008(4) 0.008(5)
C26' 0.055(7) 0.043(6) 0.095(7) -0.015(5) -0.006(5) -0.001(5)
C27' 0.178(14) 0.047(8) 0.050(7) 0.004(6) 0.002(8) 0.052(8)
C28' 0.072(13) 0.126(17) 0.054(11) 0.032(11) -0.032(9) 0.006(12)
C28A 0.11(2) 0.16(3) 0.09(2) 0.09(2) -0.043(16) -0.06(2)
C29' 0.043(6) 0.050(6) 0.037(5) 0.002(4) 0.000(4) -0.006(5)
C30' 0.058(6) 0.082(7) 0.046(5) 0.007(5) -0.022(4) -0.013(5)
C31' 0.050(6) 0.055(6) 0.036(5) 0.001(4) 0.008(4) -0.008(5)
C32' 0.082(7) 0.084(8) 0.072(6) -0.050(6) 0.017(5) -0.029(6)
C33' 0.047(6) 0.032(5) 0.052(5) -0.016(4) -0.009(4) 0.002(5)
C34' 0.067(6) 0.045(6) 0.066(6) -0.021(5) 0.018(5) -0.008(5)
C35' 0.049(6) 0.040(6) 0.061(6) -0.004(5) 0.006(4) -0.004(5)
C36' 0.063(7) 0.068(7) 0.057(6) -0.008(5) 0.004(5) 0.005(6)
F1' 0.032(3) 0.034(3) 0.038(2) -0.0068(19) -0.0008(18) -0.003(2)
F2' 0.046(3) 0.028(3) 0.032(2) -0.006(2) -0.0079(19) -0.005(2)
O1' 0.031(3) 0.028(3) 0.021(3) -0.009(2) -0.001(2) -0.001(3)
B1' 0.026(6) 0.031(6) 0.042(6) -0.002(5) -0.015(4) 0.002(5)
B2' 0.046(7) 0.025(6) 0.027(5) -0.004(4) -0.005(4) -0.005(5)
N1B 0.039(5) 0.043(5) 0.040(4) -0.010(3) 0.000(3) -0.007(4)
C1B 0.060(7) 0.059(7) 0.053(6) -0.010(5) -0.009(4) -0.017(5)
C2B 0.090(7) 0.055(6) 0.044(5) -0.010(5) 0.025(5) -0.021(6)
C3B 0.075(7) 0.077(7) 0.036(5) -0.031(5) 0.017(5) -0.044(6)
C4B 0.088(7) 0.076(7) 0.037(5) 0.006(5) -0.016(5) -0.036(6)
C5B 0.078(7) 0.023(5) 0.085(6) 0.014(5) -0.026(5) -0.008(5)
C6B 0.065(7) 0.044(7) 0.113(8) -0.006(6) 0.008(5) -0.003(6)
B1B 0.070(9) 0.081(10) 0.037(7) -0.002(6) -0.009(7) -0.011(8)
F1B 0.084(4) 0.078(4) 0.068(4) 0.008(3) 0.004(3) 0.009(3)
F2B 0.096(4) 0.054(4) 0.089(4) 0.000(3) -0.041(3) -0.005(3)
F3B 0.093(4) 0.099(5) 0.084(4) -0.023(3) -0.021(3) 0.053(4)
F4B 0.111(5) 0.185(7) 0.085(4) 0.035(4) -0.003(3) -0.085(5)

loop_
_atom_type_symbol
_atom_type_description
_atom_type_scat_dispersion_real
_atom_type_scat_dispersion_imag
_atom_type_scat_source
C C 0.0033 0.0016 'International Tables Vol C Tables 4.2.6.8 and 6.1.1.4'
H H 0.0000 0.0000 'International Tables Vol C Tables 4.2.6.8 and 6.1.1.4'
N N 0.0061 0.0033 'International Tables Vol C Tables 4.2.6.8 and 6.1.1.4'
O O 0.0106 0.0060 'International Tables Vol C Tables 4.2.6.8 and 6.1.1.4'
B B 0.0013 0.0007 'International Tables Vol C Tables 4.2.6.8 and 6.1.1.4'
F F 0.0171 0.0103 'International Tables Vol C Tables 4.2.6.8 and 6.1.1.4'

loop_
_geom_angle_atom_site_label_1
_geom_angle_atom_site_label_2
_geom_angle_atom_site_label_3
_geom_angle
C1 N1 C4 108.5(5)
C1 N1 B1 132.2(6)
C4 N1 B1 117.2(6)
C6 N2 C9 107.3(6)
C6 N2 B1 118.4(5)
C9 N2 B1 132.1(6)
C11 N3 C14 109.1(5)
C11 N3 B2 125.6(6)
C14 N3 B2 125.3(6)
C16 N4 C19 108.3(6)
C16 N4 B2 127.1(6)
C19 N4 B2 124.6(6)
N1 C1 C20 130.7(6)
N1 C1 C2 108.5(6)
C20 C1 C2 120.7(7)
C3 C2 C1 107.1(6)
C3 C2 C21 126.6(6)
C1 C2 C21 126.3(7)
C2 C3 C4 107.3(6)
C2 C3 C23 129.2(6)
C4 C3 C23 123.4(7)
N1 C4 C5 119.5(6)
N1 C4 C3 108.4(6)
C5 C4 C3 131.8(7)
C4 C5 C6 121.3(7)
C4 C5 H5 119.0
C6 C5 H5 119.6
N2 C6 C5 118.8(7)
N2 C6 C7 110.2(6)
C5 C6 C7 130.7(7)
C8 C7 C6 108.0(7)
C8 C7 C25 127.1(6)
C6 C7 C25 124.8(6)
C7 C8 C9 106.5(6)
C7 C8 C27 127.5(7)
C9 C8 C27 126.0(6)
N2 C9 C10 131.9(7)
N2 C9 C8 108.0(6)
C10 C9 C8 119.5(6)
C9 C10 C11 137.1(6)
C9 C10 H10 111.6
C11 C10 H10 111.2
N3 C11 C10 129.7(6)
N3 C11 C12 106.9(6)
C10 C11 C12 123.2(6)
C13 C12 C11 108.0(6)
C13 C12 C29 127.6(6)
C11 C12 C29 124.4(7)
C12 C13 C14 106.6(6)
C12 C13 C31 128.1(7)
C14 C13 C31 125.3(7)
N3 C14 C15 119.7(6)
N3 C14 C13 109.3(6)
C15 C14 C13 131.0(7)
C16 C15 C14 121.9(7)
C16 C15 H15 118.8
C14 C15 H15 119.3
N4 C16 C15 118.4(7)
N4 C16 C17 108.5(6)
C15 C16 C17 133.1(8)
C18 C17 C16 107.4(7)
C18 C17 C33 131.2(7)
C16 C17 C33 121.2(7)
C17 C18 C19 108.5(7)
C17 C18 C35 126.2(8)
C19 C18 C35 125.1(7)
N4 C19 C20 126.7(7)
N4 C19 C18 107.2(6)
C20 C19 C18 126.1(7)
C19 C20 C1 141.5(7)
C19 C20 H20 109.0
C1 C20 H20 109.5
C2 C21 C22 112.6(6)
C2 C21 H21A 109.6
C22 C21 H21A 109.1
C2 C21 H21B 108.6
C22 C21 H21B 108.6
H21A C21 H21B 108.3
C21 C22 H22A 111.4
C21 C22 H22B 108.2
H22A C22 H22B 109.5
C21 C22 H22C 108.7
H22A C22 H22C 109.5
H22B C22 H22C 109.5
C3 C23 C24 111.9(6)
C3 C23 H23A 109.7
C24 C23 H23A 111.1
C3 C23 H23B 106.6
C24 C23 H23B 109.1
H23A C23 H23B 108.3
C23 C24 H24A 109.2
C23 C24 H24B 108.6
H24A C24 H24B 109.5
C23 C24 H24C 110.6
H24A C24 H24C 109.5
H24B C24 H24C 109.5
C7 C25 C26 113.9(6)
C7 C25 H25A 108.2
C26 C25 H25A 107.4
C7 C25 H25B 109.0
C26 C25 H25B 110.2
H25A C25 H25B 108.0
C25 C26 H26A 110.5
C25 C26 H26B 110.4
H26A C26 H26B 109.5
C25 C26 H26C 107.5
H26A C26 H26C 109.5
H26B C26 H26C 109.5
C8 C27 C28 109.7(6)
C8 C27 H27A 110.0
C28 C27 H27A 111.7
C8 C27 H27B 110.0
C28 C27 H27B 107.0
H27A C27 H27B 108.5
C27 C28 H28A 111.1
C27 C28 H28B 106.3
H28A C28 H28B 109.5
C27 C28 H28C 111.0
H28A C28 H28C 109.5
H28B C28 H28C 109.5
C12 C29 C30 112.6(5)
C12 C29 H29A 108.3
C30 C29 H29A 108.4
C12 C29 H29B 109.6
C30 C29 H29B 109.9
H29A C29 H29B 108.0
C29 C30 H30A 109.9
C29 C30 H30B 110.0
H30A C30 H30B 109.5
C29 C30 H30C 108.5
H30A C30 H30C 109.5
H30B C30 H30C 109.5
C13 C31 C32 113.5(6)
C13 C31 H31A 110.2
C32 C31 H31A 109.4
C13 C31 H31B 107.7
C32 C31 H31B 107.9
H31A C31 H31B 108.0
C31 C32 H32A 110.9
C31 C32 H32B 108.0
H32A C32 H32B 109.5
C31 C32 H32C 109.5
H32A C32 H32C 109.5
H32B C32 H32C 109.5
C17 C33 C34 112.6(7)
C17 C33 H33A 108.8
C34 C33 H33A 111.7
C17 C33 H33B 108.1
C34 C33 H33B 107.2
H33A C33 H33B 108.3
C33 C34 H34A 110.2
C33 C34 H34B 106.8
H34A C34 H34B 109.5
C33 C34 H34C 111.4
H34A C34 H34C 109.5
H34B C34 H34C 109.5
C18 C35 C36 113.3(7)
C18 C35 H35A 110.2
C36 C35 H35A 109.4
C18 C35 H35B 107.2
C36 C35 H35B 108.4
H35A C35 H35B 108.2
C35 C36 H36A 111.0
C35 C36 H36B 108.1
H36A C36 H36B 109.5
C35 C36 H36C 109.2
H36A C36 H36C 109.5
H36B C36 H36C 109.5
B1 O1 B2 116.2(6)
O1 B1 F1 110.7(6)
O1 B1 N2 114.3(6)
F1 B1 N2 108.0(6)
O1 B1 N1 113.4(6)
F1 B1 N1 106.3(5)
N2 B1 N1 103.6(6)
F2 B2 O1 115.4(7)
F2 B2 N4 111.0(6)
O1 B2 N4 106.7(6)
F2 B2 N3 109.1(6)
O1 B2 N3 106.8(6)
N4 B2 N3 107.5(6)
C3A N1A C1A 121.2(8)
C3A N1A C5A 119.1(8)
C1A N1A C5A 96.2(8)
C3A N1A H1A 107.2
C1A N1A H1A 105.2
C5A N1A H1A 106.3
N1A C1A C2A 107.1(8)
N1A C1A H1AA 109.6
C2A C1A H1AA 109.5
N1A C1A H1AB 112.1
C2A C1A H1AB 109.9
H1AA C1A H1AB 108.7
C1A C2A H2AA 111.0
C1A C2A H2AB 108.9
H2AA C2A H2AB 109.5
C1A C2A H2AC 108.5
H2AA C2A H2AC 109.5
H2AB C2A H2AC 109.5
N1A C3A C4A 113.3(9)
N1A C3A H3AA 108.6
C4A C3A H3AA 108.6
N1A C3A H3AB 109.1
C4A C3A H3AB 109.1
H3AA C3A H3AB 108.0
C3A C4A H4AA 110.5
C3A C4A H4AB 109.2
H4AA C4A H4AB 109.5
C3A C4A H4AC 108.7
H4AA C4A H4AC 109.5
H4AB C4A H4AC 109.5
C6A C5A N1A 98.5(10)
C6A C5A H5AA 109.0
N1A C5A H5AA 111.7
C6A C5A H5AB 113.6
N1A C5A H5AB 112.9
H5AA C5A H5AB 110.5
C5A C6A H6AA 113.3
C5A C6A H6AB 109.8
H6AA C6A H6AB 109.5
C5A C6A H6AC 105.3
H6AA C6A H6AC 109.5
H6AB C6A H6AC 109.5
F3A B1A F4A 112.0(9)
F3A B1A F2A 112.6(11)
F4A B1A F2A 106.2(8)
F3A B1A F1A 112.1(8)
F4A B1A F1A 103.4(10)
F2A B1A F1A 110.1(8)
C4' N1' C1' 108.0(5)
C4' N1' B1' 118.1(6)
C1' N1' B1' 132.1(6)
C6' N2' C9' 108.6(6)
C6' N2' B1' 118.8(6)
C9' N2' B1' 130.8(6)
C14' N3' C11' 111.0(6)
C14' N3' B2' 124.1(6)
C11' N3' B2' 124.8(6)
C19' N4' C16' 109.4(6)
C19' N4' B2' 126.3(6)
C16' N4' B2' 124.2(6)
N1' C1' C20' 129.7(6)
N1' C1' C2' 106.7(6)
C20' C1' C2' 123.2(6)
C3' C2' C1' 108.4(6)
C3' C2' C21' 127.0(6)
C1' C2' C21' 124.6(7)
C2' C3' C4' 108.0(6)
C2' C3' C23' 127.7(6)
C4' C3' C23' 124.1(7)
C5' C4' N1' 117.9(6)
C5' C4' C3' 133.3(7)
N1' C4' C3' 108.6(6)
C4' C5' C6' 123.6(7)
C4' C5' H5' 117.8
C6' C5' H5' 118.6
N2' C6' C5' 117.2(7)
N2' C6' C7' 110.5(6)
C5' C6' C7' 131.7(7)
C8' C7' C6' 106.0(7)
C8' C7' C25' 129.6(7)
C6' C7' C25' 124.4(7)
C7' C8' C9' 108.7(7)
C7' C8' C27' 125.7(8)
C9' C8' C27' 125.5(8)
N2' C9' C10' 132.7(7)
N2' C9' C8' 106.1(6)
C10' C9' C8' 120.6(7)
C11' C10' C9' 138.2(7)
C11' C10' H10' 112.2
C9' C10' H10' 109.5
N3' C11' C10' 131.0(7)
N3' C11' C12' 105.9(6)
C10' C11' C12' 122.9(7)
C13' C12' C11' 107.8(6)
C13' C12' C29' 128.3(7)
C11' C12' C29' 123.9(7)
C12' C13' C14' 106.6(6)
C12' C13' C31' 128.8(7)
C14' C13' C31' 124.5(7)
N3' C14' C15' 120.2(6)
N3' C14' C13' 108.6(6)
C15' C14' C13' 131.2(7)
C16' C15' C14' 121.6(7)
C16' C15' H15' 118.2
C14' C15' H15' 120.1
N4' C16' C15' 119.7(7)
N4' C16' C17' 108.2(6)
C15' C16' C17' 132.1(7)
C18' C17' C16' 107.4(7)
C18' C17' C33' 128.1(7)
C16' C17' C33' 124.4(6)
C17' C18' C19' 107.6(6)
C17' C18' C35' 127.4(7)
C19' C18' C35' 125.0(7)
N4' C19' C20' 127.6(7)
N4' C19' C18' 107.5(6)
C20' C19' C18' 124.9(7)
C19' C20' C1' 141.4(7)
C19' C20' H20' 109.1
C1' C20' H20' 109.5
C22' C21' C2' 113.4(6)
C22' C21' H21C 108.1
C2' C21' H21C 109.2
C22' C21' H21D 109.4
C2' C21' H21D 108.1
H21C C21' H21D 108.5
C21' C22' H22D 112.5
C21' C22' H22E 108.6
H22D C22' H22E 109.5
C21' C22' H22F 107.3
H22D C22' H22F 109.5
H22E C22' H22F 109.5
C3' C23' C24' 112.6(6)
C3' C23' H23C 109.2
C24' C23' H23C 109.3
C3' C23' H23D 109.4
C24' C23' H23D 108.3
H23C C23' H23D 107.9
C23' C24' H24D 110.3
C23' C24' H24E 108.5
H24D C24' H24E 109.5
C23' C24' H24F 109.6
H24D C24' H24F 109.5
H24E C24' H24F 109.5
C7' C25' C26' 112.0(7)
C7' C25' H25C 109.1
C26' C25' H25C 110.6
C7' C25' H25D 108.8
C26' C25' H25D 107.9
H25C C25' H25D 108.3
C25' C26' H26D 110.6
C25' C26' H26E 107.6
H26D C26' H26E 109.5
C25' C26' H26F 110.3
H26D C26' H26F 109.5
H26E C26' H26F 109.5
C28A C27' C28' 115.9(15)
C28A C27' C8' 117.5(14)
C28' C27' C8' 125.9(13)
C28A C27' H27E 102.1
C28' C27' H27E 67.6
C8' C27' H27E 108.6
C28A C27' H27F 111.2
C28' C27' H27F 40.3
C8' C27' H27F 109.3
H27E C27' H27F 107.7
C28A C27' H27C 64.6
C28' C27' H27C 104.2
C8' C27' H27C 105.8
H27E C27' H27C 43.9
H27F C27' H27C 141.2
C28A C27' H27D 41.8
C28' C27' H27D 106.9
C8' C27' H27D 106.3
H27E C27' H27D 139.4
H27F C27' H27D 79.2
H27C C27' H27D 106.4
C27' C28' H27E 42.8
C27' C28' H27F 46.4
H27E C28' H27F 89.1
C27' C28' H28D 110.7
H27E C28' H28D 99.7
H27F C28' H28D 114.0
C27' C28' H28E 110.3
H27E C28' H28E 76.2
H27F C28' H28E 135.8
H28D C28' H28E 109.5
C27' C28' H28F 107.4
H27E C28' H28F 145.5
H27F C28' H28F 62.6
H28D C28' H28F 109.5
H28E C28' H28F 109.5
C27' C28A H27C 44.6
C27' C28A H27D 47.9
H27C C28A H27D 92.5
C27' C28A H28G 113.3
H27C C28A H28G 102.3
H27D C28A H28G 110.4
C27' C28A H28H 102.8
H27C C28A H28H 142.5
H27D C28A H28H 58.2
H28G C28A H28H 109.5
C27' C28A H28I 112.0
H27C C28A H28I 76.9
H27D C28A H28I 140.1
H28G C28A H28I 109.5
H28H C28A H28I 109.5
C12' C29' C30' 113.9(6)
C12' C29' H29C 108.9
C30' C29' H29C 109.8
C12' C29' H29D 107.1
C30' C29' H29D 109.0
H29C C29' H29D 107.9
C29' C30' H30D 109.2
C29' C30' H30E 109.2
H30D C30' H30E 109.5
C29' C30' H30F 110.0
H30D C30' H30F 109.5
H30E C30' H30F 109.5
C32' C31' C13' 111.4(6)
C32' C31' H31C 108.4
C13' C31' H31C 108.9
C32' C31' H31D 110.2
C13' C31' H31D 109.6
H31C C31' H31D 108.3
C31' C32' H32D 110.6
C31' C32' H32E 109.8
H32D C32' H32E 109.5
C31' C32' H32F 108.0
H32D C32' H32F 109.5
H32E C32' H32F 109.5
C17' C33' C34' 111.6(6)
C17' C33' H33C 109.7
C34' C33' H33C 109.7
C17' C33' H33D 109.2
C34' C33' H33D 108.6
H33C C33' H33D 108.1
C33' C34' H34D 110.1
C33' C34' H34E 108.6
H34D C34' H34E 109.5
C33' C34' H34F 109.7
H34D C34' H34F 109.5
H34E C34' H34F 109.5
C36' C35' C18' 111.7(7)
C36' C35' H35C 110.5
C18' C35' H35C 109.7
C36' C35' H35D 108.0
C18' C35' H35D 108.9
H35C C35' H35D 107.9
C35' C36' H36D 109.3
C35' C36' H36E 108.3
H36D C36' H36E 109.5
C35' C36' H36F 110.8
H36D C36' H36F 109.5
H36E C36' H36F 109.5
B1' O1' B2' 116.7(6)
O1' B1' F1' 110.5(6)
O1' B1' N2' 114.6(6)
F1' B1' N2' 107.8(6)
O1' B1' N1' 114.0(6)
F1' B1' N1' 105.6(6)
N2' B1' N1' 103.7(6)
F2' B2' O1' 113.5(6)
F2' B2' N4' 110.0(6)
O1' B2' N4' 108.0(6)
F2' B2' N3' 107.4(6)
O1' B2' N3' 107.9(6)
N4' B2' N3' 110.0(6)
C5B N1B C1B 115.9(6)
C5B N1B C3B 111.6(7)
C1B N1B C3B 111.6(5)
C5B N1B H1B 105.5
C1B N1B H1B 105.7
C3B N1B H1B 105.6
N1B C1B C2B 113.7(6)
N1B C1B H1BA 109.4
C2B C1B H1BA 109.0
N1B C1B H1BB 108.2
C2B C1B H1BB 108.3
H1BA C1B H1BB 108.1
C1B C2B H2BA 111.3
C1B C2B H2BB 108.2
H2BA C2B H2BB 109.5
C1B C2B H2BC 108.9
H2BA C2B H2BC 109.5
H2BB C2B H2BC 109.5
C4B C3B N1B 112.8(7)
C4B C3B H3BA 108.9
N1B C3B H3BA 109.9
C4B C3B H3BB 108.6
N1B C3B H3BB 108.5
H3BA C3B H3BB 108.0
C3B C4B H4BA 110.7
C3B C4B H4BB 108.7
H4BA C4B H4BB 109.5
C3B C4B H4BC 109.0
H4BA C4B H4BC 109.5
H4BB C4B H4BC 109.5
N1B C5B C6B 113.9(7)
N1B C5B H5BA 108.3
C6B C5B H5BA 107.6
N1B C5B H5BB 109.9
C6B C5B H5BB 109.1
H5BA C5B H5BB 107.8
C5B C6B H6BA 110.9
C5B C6B H6BB 109.6
H6BA C6B H6BB 109.5
C5B C6B H6BC 108.0
H6BA C6B H6BC 109.5
H6BB C6B H6BC 109.5
F2B B1B F4B 112.0(9)
F2B B1B F1B 110.3(9)
F4B B1B F1B 108.2(9)
F2B B1B F3B 108.8(9)
F4B B1B F3B 110.2(10)
F1B B1B F3B 107.2(8)

loop_
_geom_bond_atom_site_label_1
_geom_bond_atom_site_label_2
_geom_bond_distance
N1 C1 1.370(8)
N1 C4 1.374(8)
N1 B1 1.559(9)
N2 C6 1.371(8)
N2 C9 1.386(7)
N2 B1 1.547(10)
N3 C11 1.367(8)
N3 C14 1.375(8)
N3 B2 1.521(9)
N4 C16 1.370(8)
N4 C19 1.400(8)
N4 B2 1.516(10)
C1 C20 1.411(10)
C1 C2 1.455(8)
C2 C3 1.369(9)
C2 C21 1.491(9)
C3 C4 1.453(9)
C3 C23 1.484(9)
C4 C5 1.392(9)
C5 C6 1.406(9)
C5 H5 0.9601
C6 C7 1.410(9)
C7 C8 1.369(8)
C7 C25 1.514(9)
C8 C9 1.464(9)
C8 C27 1.514(8)
C9 C10 1.407(9)
C10 C11 1.425(9)
C10 H10 0.9601
C11 C12 1.470(8)
C12 C13 1.369(9)
C12 C29 1.520(9)
C13 C14 1.434(9)
C13 C31 1.506(9)
C14 C15 1.402(9)
C15 C16 1.400(9)
C15 H15 0.9601
C16 C17 1.437(10)
C17 C18 1.359(9)
C17 C33 1.487(10)
C18 C19 1.433(10)
C18 C35 1.499(10)
C19 C20 1.409(9)
C20 H20 0.9600
C21 C22 1.511(9)
C21 H21A 0.9600
C21 H21B 0.9601
C22 H22A 0.9600
C22 H22B 0.9600
C22 H22C 0.9599
C23 C24 1.531(8)
C23 H23A 0.9601
C23 H23B 0.9601
C24 H24A 0.9601
C24 H24B 0.9601
C24 H24C 0.9599
C25 C26 1.528(8)
C25 H25A 0.9601
C25 H25B 0.9600
C26 H26A 0.9601
C26 H26B 0.9599
C26 H26C 0.9600
C27 C28 1.536(9)
C27 H27A 0.9600
C27 H27B 0.9601
C28 H28A 0.9600
C28 H28B 0.9599
C28 H28C 0.9601
C29 C30 1.558(8)
C29 H29A 0.9599
C29 H29B 0.9600
C30 H30A 0.9600
C30 H30B 0.9600
C30 H30C 0.9600
C31 C32 1.508(8)
C31 H31A 0.9600
C31 H31B 0.9600
C32 H32A 0.9601
C32 H32B 0.9600
C32 H32C 0.9601
C33 C34 1.546(10)
C33 H33A 0.9599
C33 H33B 0.9601
C34 H34A 0.9600
C34 H34B 0.9601
C34 H34C 0.9600
C35 C36 1.526(11)
C35 H35A 0.9600
C35 H35B 0.9601
C36 H36A 0.9600
C36 H36B 0.9600
C36 H36C 0.9602
F1 B1 1.423(8)
F2 B2 1.373(9)
O1 B1 1.367(9)
O1 B2 1.447(9)
N1A C3A 1.419(12)
N1A C1A 1.440(10)
N1A C5A 1.658(12)
N1A H1A 0.9000
C1A C2A 1.628(12)
C1A H1AA 0.9600
C1A H1AB 0.9601
C2A H2AA 0.9600
C2A H2AB 0.9602
C2A H2AC 0.9599
C3A C4A 1.556(12)
C3A H3AA 0.9599
C3A H3AB 0.9601
C4A H4AA 0.9601
C4A H4AB 0.9599
C4A H4AC 0.9600
C5A C6A 1.581(16)
C5A H5AA 0.9600
C5A H5AB 0.9600
C6A H6AA 0.9601
C6A H6AB 0.9600
C6A H6AC 0.9600
B1A F3A 1.315(12)
B1A F4A 1.377(11)
B1A F2A 1.383(11)
B1A F1A 1.386(12)
N1' C4' 1.383(8)
N1' C1' 1.393(8)
N1' B1' 1.563(9)
N2' C6' 1.379(8)
N2' C9' 1.402(8)
N2' B1' 1.530(10)
N3' C14' 1.346(8)
N3' C11' 1.351(8)
N3' B2' 1.516(9)
N4' C19' 1.374(8)
N4' C16' 1.378(8)
N4' B2' 1.504(10)
C1' C20' 1.421(9)
C1' C2' 1.447(8)
C2' C3' 1.350(9)
C2' C21' 1.521(9)
C3' C4' 1.418(8)
C3' C23' 1.500(8)
C4' C5' 1.370(9)
C5' C6' 1.408(9)
C5' H5' 0.9601
C6' C7' 1.434(9)
C7' C8' 1.388(10)
C7' C25' 1.508(10)
C8' C9' 1.476(10)
C8' C27' 1.507(11)
C9' C10' 1.412(10)
C10' C11' 1.364(9)
C10' H10' 0.9600
C11' C12' 1.482(9)
C12' C13' 1.356(9)
C12' C29' 1.504(9)
C13' C14' 1.445(9)
C13' C31' 1.516(9)
C14' C15' 1.412(9)
C15' C16' 1.378(9)
C15' H15' 0.9601
C16' C17' 1.440(9)
C17' C18' 1.375(9)
C17' C33' 1.490(9)
C18' C19' 1.455(10)
C18' C35' 1.491(9)
C19' C20' 1.399(10)
C20' H20' 0.9600
C21' C22' 1.510(9)
C21' H21C 0.9600
C21' H21D 0.9601
C22' H22D 0.9600
C22' H22E 0.9601
C22' H22F 0.9601
C23' C24' 1.532(8)
C23' H23C 0.9601
C23' H23D 0.9600
C24' H24D 0.9600
C24' H24E 0.9600
C24' H24F 0.9600
C25' C26' 1.535(9)
C25' H25C 0.9599
C25' H25D 0.9600
C26' H26D 0.9600
C26' H26E 0.9600
C26' H26F 0.9602
C27' C28A 1.293(13)
C27' C28' 1.323(11)
C27' H27E 0.9601
C27' H27F 0.9599
C27' H27C 0.9601
C27' H27D 0.9600
C28' H27E 1.3049
C28' H27F 0.8566
C28' H28D 0.9600
C28' H28E 0.9599
C28' H28F 0.9601
C28A H27C 1.2357
C28A H27D 0.8627
C28A H28G 0.9599
C28A H28H 0.9601
C28A H28I 0.9601
C29' C30' 1.535(9)
C29' H29C 0.9599
C29' H29D 0.9600
C30' H30D 0.9600
C30' H30E 0.9601
C30' H30F 0.9600
C31' C32' 1.511(9)
C31' H31C 0.9601
C31' H31D 0.9599
C32' H32D 0.9601
C32' H32E 0.9601
C32' H32F 0.9600
C33' C34' 1.540(9)
C33' H33C 0.9599
C33' H33D 0.9600
C34' H34D 0.9600
C34' H34E 0.9601
C34' H34F 0.9599
C35' C36' 1.486(10)
C35' H35C 0.9600
C35' H35D 0.9600
C36' H36D 0.9601
C36' H36E 0.9599
C36' H36F 0.9601
F1' B1' 1.419(9)
F2' B2' 1.408(8)
O1' B1' 1.387(9)
O1' B2' 1.447(9)
N1B C5B 1.484(8)
N1B C1B 1.499(8)
N1B C3B 1.526(8)
N1B H1B 0.8999
C1B C2B 1.510(9)
C1B H1BA 0.9601
C1B H1BB 0.9599
C2B H2BA 0.9599
C2B H2BB 0.9600
C2B H2BC 0.9602
C3B C4B 1.489(10)
C3B H3BA 0.9601
C3B H3BB 0.9600
C4B H4BA 0.9602
C4B H4BB 0.9599
C4B H4BC 0.9601
C5B C6B 1.492(10)
C5B H5BA 0.9600
C5B H5BB 0.9600
C6B H6BA 0.9599
C6B H6BB 0.9601
C6B H6BC 0.9600
B1B F2B 1.352(11)
B1B F4B 1.356(12)
B1B F1B 1.376(11)
B1B F3B 1.388(12)

loop_
_geom_hbond_atom_site_label_D
_geom_hbond_atom_site_label_H
_geom_hbond_atom_site_label_A
_geom_hbond_distance_DH
_geom_hbond_distance_HA
_geom_hbond_distance_DA
_geom_hbond_angle_DHA
N1A H1A O1 0.90 1.89 2.788(7) 173.1
N1B H1B O1' 0.90 1.93 2.803(7) 164.1

loop_
_geom_torsion_atom_site_label_1
_geom_torsion_atom_site_label_2
_geom_torsion_atom_site_label_3
_geom_torsion_atom_site_label_4
_geom_torsion
C4 N1 C1 C20 170.0(7)
B1 N1 C1 C20 -27.1(12)
C4 N1 C1 C2 -5.3(7)
B1 N1 C1 C2 157.6(6)
N1 C1 C2 C3 3.7(7)
C20 C1 C2 C3 -172.2(6)
N1 C1 C2 C21 -178.3(6)
C20 C1 C2 C21 5.8(10)
C1 C2 C3 C4 -0.7(8)
C21 C2 C3 C4 -178.7(6)
C1 C2 C3 C23 -178.2(6)
C21 C2 C3 C23 3.8(12)
C1 N1 C4 C5 -168.9(6)
B1 N1 C4 C5 25.2(9)
C1 N1 C4 C3 4.9(7)
B1 N1 C4 C3 -160.9(6)
C2 C3 C4 N1 -2.6(8)
C23 C3 C4 N1 175.1(6)
C2 C3 C4 C5 170.2(7)
C23 C3 C4 C5 -12.1(11)
N1 C4 C5 C6 6.2(10)
C3 C4 C5 C6 -166.0(7)
C9 N2 C6 C5 172.2(5)
B1 N2 C6 C5 -22.5(9)
C9 N2 C6 C7 -2.1(8)
B1 N2 C6 C7 163.3(6)
C4 C5 C6 N2 -7.8(10)
C4 C5 C6 C7 165.0(7)
N2 C6 C7 C8 1.1(8)
C5 C6 C7 C8 -172.2(7)
N2 C6 C7 C25 177.3(6)
C5 C6 C7 C25 3.9(12)
C6 C7 C8 C9 0.2(8)
C25 C7 C8 C9 -175.8(7)
C6 C7 C8 C27 177.7(7)
C25 C7 C8 C27 1.7(12)
C6 N2 C9 C10 -168.9(7)
B1 N2 C9 C10 28.5(12)
C6 N2 C9 C8 2.2(7)
B1 N2 C9 C8 -160.4(7)
C7 C8 C9 N2 -1.5(8)
C27 C8 C9 N2 -179.0(6)
C7 C8 C9 C10 170.9(6)
C27 C8 C9 C10 -6.7(11)
N2 C9 C10 C11 11.2(14)
C8 C9 C10 C11 -159.0(8)
C14 N3 C11 C10 178.3(7)
B2 N3 C11 C10 -2.5(11)
C14 N3 C11 C12 3.7(7)
B2 N3 C11 C12 -177.1(6)
C9 C10 C11 N3 2.6(14)
C9 C10 C11 C12 176.5(8)
N3 C11 C12 C13 -2.9(8)
C10 C11 C12 C13 -178.0(7)
N3 C11 C12 C29 175.6(6)
C10 C11 C12 C29 0.5(10)
C11 C12 C13 C14 1.0(8)
C29 C12 C13 C14 -177.4(6)
C11 C12 C13 C31 -179.1(6)
C29 C12 C13 C31 2.5(13)
C11 N3 C14 C15 175.8(6)
B2 N3 C14 C15 -3.5(10)
C11 N3 C14 C13 -3.2(8)
B2 N3 C14 C13 177.6(6)
C12 C13 C14 N3 1.3(8)
C31 C13 C14 N3 -178.6(6)
C12 C13 C14 C15 -177.5(7)
C31 C13 C14 C15 2.6(12)
N3 C14 C15 C16 0.2(10)
C13 C14 C15 C16 178.8(7)
C19 N4 C16 C15 -178.8(6)
B2 N4 C16 C15 0.4(11)
C19 N4 C16 C17 0.4(8)
B2 N4 C16 C17 179.6(7)
C14 C15 C16 N4 1.4(10)
C14 C15 C16 C17 -177.6(8)
N4 C16 C17 C18 -0.3(9)
C15 C16 C17 C18 178.7(8)
N4 C16 C17 C33 -176.1(7)
C15 C16 C17 C33 2.9(13)
C16 C17 C18 C19 0.1(9)
C33 C17 C18 C19 175.3(8)
C16 C17 C18 C35 -176.5(8)
C33 C17 C18 C35 -1.3(15)
C16 N4 C19 C20 -179.9(7)
B2 N4 C19 C20 1.0(11)
C16 N4 C19 C18 -0.4(8)
B2 N4 C19 C18 -179.5(7)
C17 C18 C19 N4 0.2(8)
C35 C18 C19 N4 176.8(7)
C17 C18 C19 C20 179.7(7)
C35 C18 C19 C20 -3.7(13)
N4 C19 C20 C1 -2.4(15)
C18 C19 C20 C1 178.2(9)
N1 C1 C20 C19 -11.1(15)
C2 C1 C20 C19 163.7(9)
C3 C2 C21 C22 -104.7(8)
C1 C2 C21 C22 77.7(9)
C2 C3 C23 C24 86.8(9)
C4 C3 C23 C24 -90.3(8)
C8 C7 C25 C26 -114.9(8)
C6 C7 C25 C26 69.7(9)
C7 C8 C27 C28 -88.8(8)
C9 C8 C27 C28 88.2(8)
C13 C12 C29 C30 101.2(9)
C11 C12 C29 C30 -77.0(8)
C12 C13 C31 C32 -91.7(9)
C14 C13 C31 C32 88.2(9)
C18 C17 C33 C34 -98.2(10)
C16 C17 C33 C34 76.5(9)
C17 C18 C35 C36 94.3(10)
C19 C18 C35 C36 -81.7(10)
B2 O1 B1 F1 179.5(5)
B2 O1 B1 N2 -58.3(8)
B2 O1 B1 N1 60.1(8)
C6 N2 B1 O1 171.1(6)
C9 N2 B1 O1 -27.9(10)
C6 N2 B1 F1 -65.2(7)
C9 N2 B1 F1 95.8(8)
C6 N2 B1 N1 47.2(8)
C9 N2 B1 N1 -151.7(6)
C1 N1 B1 O1 25.4(10)
C4 N1 B1 O1 -172.8(6)
C1 N1 B1 F1 -96.5(8)
C4 N1 B1 F1 65.3(8)
C1 N1 B1 N2 149.9(6)
C4 N1 B1 N2 -48.4(7)
B1 O1 B2 F2 -0.1(9)
B1 O1 B2 N4 -124.0(6)
B1 O1 B2 N3 121.3(6)
C16 N4 B2 F2 116.2(7)
C19 N4 B2 F2 -64.8(9)
C16 N4 B2 O1 -117.2(7)
C19 N4 B2 O1 61.8(8)
C16 N4 B2 N3 -3.0(10)
C19 N4 B2 N3 176.0(6)
C11 N3 B2 F2 65.0(9)
C14 N3 B2 F2 -115.9(7)
C11 N3 B2 O1 -60.4(9)
C14 N3 B2 O1 118.7(7)
C11 N3 B2 N4 -174.6(6)
C14 N3 B2 N4 4.5(10)
C3A N1A C1A C2A 56.9(11)
C5A N1A C1A C2A -173.4(7)
C1A N1A C3A C4A 57.2(14)
C5A N1A C3A C4A -61.6(13)
C3A N1A C5A C6A -49.8(11)
C1A N1A C5A C6A 179.1(9)
C4' N1' C1' C20' 170.1(7)
B1' N1' C1' C20' -26.2(12)
C4' N1' C1' C2' -3.7(7)
B1' N1' C1' C2' 160.0(7)
N1' C1' C2' C3' 1.2(8)
C20' C1' C2' C3' -173.1(7)
N1' C1' C2' C21' 179.4(6)
C20' C1' C2' C21' 5.0(11)
C1' C2' C3' C4' 1.8(8)
C21' C2' C3' C4' -176.3(6)
C1' C2' C3' C23' 176.7(6)
C21' C2' C3' C23' -1.4(13)
C1' N1' C4' C5' -171.5(6)
B1' N1' C4' C5' 22.2(9)
C1' N1' C4' C3' 4.9(7)
B1' N1' C4' C3' -161.4(6)
C2' C3' C4' C5' 171.4(8)
C23' C3' C4' C5' -3.7(12)
C2' C3' C4' N1' -4.2(8)
C23' C3' C4' N1' -179.3(6)
N1' C4' C5' C6' 9.3(10)
C3' C4' C5' C6' -166.0(7)
C9' N2' C6' C5' 170.4(6)
B1' N2' C6' C5' -23.1(9)
C9' N2' C6' C7' -1.7(8)
B1' N2' C6' C7' 164.7(6)
C4' C5' C6' N2' -9.3(10)
C4' C5' C6' C7' 160.9(8)
N2' C6' C7' C8' -0.4(8)
C5' C6' C7' C8' -171.1(7)
N2' C6' C7' C25' 178.7(7)
C5' C6' C7' C25' 8.0(13)
C6' C7' C8' C9' 2.3(8)
C25' C7' C8' C9' -176.8(7)
C6' C7' C8' C27' -179.6(9)
C25' C7' C8' C27' 1.4(14)
C6' N2' C9' C10' -168.0(7)
B1' N2' C9' C10' 27.7(12)
C6' N2' C9' C8' 3.0(8)
B1' N2' C9' C8' -161.2(7)
C7' C8' C9' N2' -3.3(8)
C27' C8' C9' N2' 178.5(8)
C7' C8' C9' C10' 169.1(6)
C27' C8' C9' C10' -9.1(13)
N2' C9' C10' C11' 8.9(15)
C8' C9' C10' C11' -161.1(8)
C14' N3' C11' C10' 177.4(7)
B2' N3' C11' C10' -3.7(12)
C14' N3' C11' C12' 2.3(7)
B2' N3' C11' C12' -178.7(6)
C9' C10' C11' N3' 4.8(15)
C9' C10' C11' C12' 179.1(7)
N3' C11' C12' C13' -2.0(8)
C10' C11' C12' C13' -177.5(7)
N3' C11' C12' C29' 180.0(6)
C10' C11' C12' C29' 4.4(11)
C11' C12' C13' C14' 0.9(8)
C29' C12' C13' C14' 178.8(6)
C11' C12' C13' C31' -177.8(6)
C29' C12' C13' C31' 0.1(12)
C11' N3' C14' C15' 178.7(6)
B2' N3' C14' C15' -0.2(10)
C11' N3' C14' C13' -1.9(8)
B2' N3' C14' C13' 179.2(6)
C12' C13' C14' N3' 0.5(8)
C31' C13' C14' N3' 179.3(6)
C12' C13' C14' C15' 179.8(7)
C31' C13' C14' C15' -1.4(12)
N3' C14' C15' C16' -3.0(10)
C13' C14' C15' C16' 177.8(7)
C19' N4' C16' C15' -178.7(6)
B2' N4' C16' C15' -1.4(10)
C19' N4' C16' C17' 0.2(7)
B2' N4' C16' C17' 177.4(6)
C14' C15' C16' N4' 3.7(10)
C14' C15' C16' C17' -174.8(7)
N4' C16' C17' C18' 1.5(8)
C15' C16' C17' C18' -179.8(7)
N4' C16' C17' C33' -176.6(6)
C15' C16' C17' C33' 2.0(12)
C16' C17' C18' C19' -2.6(8)
C33' C17' C18' C19' 175.5(7)
C16' C17' C18' C35' 177.6(7)
C33' C17' C18' C35' -4.3(12)
C16' N4' C19' C20' -179.4(7)
B2' N4' C19' C20' 3.5(11)
C16' N4' C19' C18' -1.8(7)
B2' N4' C19' C18' -178.9(6)
C17' C18' C19' N4' 2.8(8)
C35' C18' C19' N4' -177.4(6)
C17' C18' C19' C20' -179.6(7)
C35' C18' C19' C20' 0.2(12)
N4' C19' C20' C1' -0.3(15)
C18' C19' C20' C1' -177.5(8)
N1' C1' C20' C19' -14.1(15)
C2' C1' C20' C19' 158.8(8)
C3' C2' C21' C22' 98.1(9)
C1' C2' C21' C22' -79.8(9)
C2' C3' C23' C24' -84.2(9)
C4' C3' C23' C24' 89.9(8)
C8' C7' C25' C26' -100.7(9)
C6' C7' C25' C26' 80.4(9)
C7' C8' C27' C28A -83(2)
C9' C8' C27' C28A 94.9(19)
C7' C8' C27' C28' 107.5(14)
C9' C8' C27' C28' -74.7(17)
C13' C12' C29' C30' -99.3(9)
C11' C12' C29' C30' 78.3(9)
C12' C13' C31' C32' 89.0(9)
C14' C13' C31' C32' -89.5(8)
C18' C17' C33' C34' -97.7(8)
C16' C17' C33' C34' 80.1(8)
C17' C18' C35' C36' 89.5(9)
C19' C18' C35' C36' -90.3(9)
B2' O1' B1' F1' 178.8(5)
B2' O1' B1' N2' -59.2(8)
B2' O1' B1' N1' 60.0(8)
C6' N2' B1' O1' 172.4(6)
C9' N2' B1' O1' -24.7(10)
C6' N2' B1' F1' -64.1(7)
C9' N2' B1' F1' 98.8(8)
C6' N2' B1' N1' 47.5(8)
C9' N2' B1' N1' -149.6(6)
C4' N1' B1' O1' -172.3(6)
C1' N1' B1' O1' 25.2(11)
C4' N1' B1' F1' 66.1(8)
C1' N1' B1' F1' -96.3(8)
C4' N1' B1' N2' -47.1(8)
C1' N1' B1' N2' 150.5(7)
B1' O1' B2' F2' 1.4(8)
B1' O1' B2' N4' -120.9(6)
B1' O1' B2' N3' 120.2(6)
C19' N4' B2' F2' -66.5(9)
C16' N4' B2' F2' 116.7(7)
C19' N4' B2' O1' 57.8(8)
C16' N4' B2' O1' -118.9(7)
C19' N4' B2' N3' 175.4(6)
C16' N4' B2' N3' -1.3(10)
C14' N3' B2' F2' -117.6(7)
C11' N3' B2' F2' 63.7(9)
C14' N3' B2' O1' 119.8(7)
C11' N3' B2' O1' -59.0(9)
C14' N3' B2' N4' 2.2(9)
C11' N3' B2' N4' -176.6(6)
C5B N1B C1B C2B -49.7(9)
C3B N1B C1B C2B -179.0(7)
C5B N1B C3B C4B 168.5(6)
C1B N1B C3B C4B -60.1(8)
C1B N1B C5B C6B -63.2(9)
C3B N1B C5B C6B 66.0(9)
